data_2240490
loop_
_publ_author_name
'Kim, Yongtae'
'Kang, Sung Kwon'

_publ_section_title
;
 Crystal structure of
 aquabis[2-(1<i>H</i>-benzimidazol-2-yl-\k<i>N</i>^3^)aniline-\k<i>N</i>]zinc
 dinitrate
;
_journal_coeditor_code TK5361
_journal_issue 4
_journal_name_full 'Acta Crystallographica Section E'
_journal_page_first m85
_journal_page_last m86
_journal_paper_doi 10.1107/S2056989015004636
_journal_volume 71
_journal_year 2015
_chemical_formula_iupac '[Zn (C13 H11 N3)2 (H2 O1)] (N O3)2'
_chemical_formula_moiety 'C26 H24 N6 O Zn 2+, 2(N O3 -)'
_chemical_formula_sum 'C26 H24 N8 O7 Zn'
_chemical_formula_weight 625.9
_chemical_name_systematic 'Aquabis[2-(1<i>H</i>-benzimidazol-2-yl-\k<i>N</i>^3^)aniline-\k<i>N</i>]zinc dinitrate'
_space_group_IT_number 15
_symmetry_cell_setting monoclinic
_symmetry_space_group_name_Hall '-C 2yc'
_symmetry_space_group_name_H-M 'C 1 2/c 1'
_atom_sites_solution_hydrogens mixed
_audit_creation_method 'WinGX routine CIF_UPDATE'
_cell_angle_alpha 90
_cell_angle_beta 110.0178(8)
_cell_angle_gamma 90
_cell_formula_units_Z 4
_cell_length_a 16.2892(9)
_cell_length_b 15.0782(8)
_cell_length_c 11.6840(6)
_cell_measurement_reflns_used 6738
_cell_measurement_temperature 296(2)
_cell_measurement_theta_max 28.02
_cell_measurement_theta_min 2.66
_cell_volume 2696.4(2)
_computing_cell_refinement
;
SAINT (Bruker, 2002)
;
_computing_data_collection
;
SMART (Bruker, 2002)
;
_computing_data_reduction
;
SAINT (Bruker, 2002)
;
_computing_molecular_graphics
;
ORTEP-3 for Windows (Farrugia, 2012)
;
_computing_publication_material
;
WinGX (Farrugia, 2012)
;
_computing_structure_refinement
;
SHELXL2013 (Sheldrick, 2015)
;
_computing_structure_solution
;
SHELXS2013 (Sheldrick, 2008)
;
_diffrn_ambient_temperature 296(2)
_diffrn_measured_fraction_theta_full 1
_diffrn_measured_fraction_theta_max 0.998
_diffrn_measurement_device_type 'Bruker SMART CCD area-detector'
_diffrn_measurement_method '\f and \w scans'
_diffrn_radiation_type MoK\a
_diffrn_radiation_wavelength 0.71073
_diffrn_reflns_av_R_equivalents 0.0203
_diffrn_reflns_limit_h_max 21
_diffrn_reflns_limit_h_min -21
_diffrn_reflns_limit_k_max 20
_diffrn_reflns_limit_k_min -19
_diffrn_reflns_limit_l_max 11
_diffrn_reflns_limit_l_min -15
_diffrn_reflns_number 13558
_diffrn_reflns_theta_full 25.242
_diffrn_reflns_theta_max 28.295
_diffrn_reflns_theta_min 1.896
_exptl_absorpt_coefficient_mu 0.973
_exptl_absorpt_correction_T_max 0.726
_exptl_absorpt_correction_T_min 0.546
_exptl_absorpt_correction_type multi-scan
_exptl_absorpt_process_details
;
(SADABS; Bruker, 2002)
;
_exptl_crystal_colour yellow
_exptl_crystal_density_diffrn 1.542
_exptl_crystal_description block
_exptl_crystal_F_000 1288
_exptl_crystal_size_max 0.21
_exptl_crystal_size_mid 0.2
_exptl_crystal_size_min 0.18
_refine_diff_density_max 0.346
_refine_diff_density_min -0.201
_refine_ls_extinction_method none
_refine_ls_goodness_of_fit_ref 1.063
_refine_ls_hydrogen_treatment mixed
_refine_ls_matrix_type full
_refine_ls_number_parameters 207
_refine_ls_number_reflns 3347
_refine_ls_number_restraints 0
_refine_ls_restrained_S_all 1.063
_refine_ls_R_factor_all 0.0317
_refine_ls_R_factor_gt 0.0273
_refine_ls_shift/su_max 0
_refine_ls_shift/su_mean 0
_refine_ls_structure_factor_coef Fsqd
_refine_ls_weighting_details 'w=1/[\s^2^(Fo^2^)+(0.0439P)^2^+1.0441P] where P=(Fo^2^+2Fc^2^)/3'
_refine_ls_weighting_scheme calc
_refine_ls_wR_factor_ref 0.078
_reflns_number_gt 3007
_reflns_number_total 3347
_reflns_threshold_expression I>2\s(I)
_cod_data_source_file tk5361sup1.cf
_cod_data_source_block I
_cod_original_sg_symbol_H-M 'C 2/c'
_cod_database_code 2240490
_cod_database_fobs_code 2240490

loop_
_space_group_symop_operation_xyz
'x, y, z'
'-x, y, -z+1/2'
'x+1/2, y+1/2, z'
'-x+1/2, y+1/2, -z+1/2'
'-x, -y, -z'
'x, -y, z-1/2'
'-x+1/2, -y+1/2, -z'
'x+1/2, -y+1/2, z-1/2'

loop_
_atom_site_type_symbol
_atom_site_label
_atom_site_fract_x
_atom_site_fract_y
_atom_site_fract_z
_atom_site_U_iso_or_equiv
_atom_site_adp_type
_atom_site_calc_flag
_atom_site_occupancy
Zn Zn1 0.5 0.15270(2) 0.25 0.03249(9) Uani d 1
N N2 0.59261(7) 0.22530(8) 0.37818(10) 0.0317(2) Uani d 1
C C3 0.61501(9) 0.22740(10) 0.50420(12) 0.0331(3) Uani d 1
C C4 0.60111(11) 0.16542(11) 0.58370(15) 0.0436(4) Uani d 1
H H4 0.5726 0.1121 0.5556 0.052 Uiso calc 1
C C5 0.63145(12) 0.18640(14) 0.70620(15) 0.0522(4) Uani d 1
H H5 0.6242 0.1458 0.7619 0.063 Uiso calc 1
C C6 0.67293(11) 0.26740(13) 0.74848(14) 0.0499(4) Uani d 1
H H6 0.6914 0.2797 0.8314 0.06 Uiso calc 1
C C7 0.68716(10) 0.32919(11) 0.67076(14) 0.0413(3) Uani d 1
H H7 0.7143 0.3831 0.6989 0.05 Uiso calc 1
C C8 0.65875(9) 0.30678(10) 0.54755(12) 0.0338(3) Uani d 1
N N9 0.66310(9) 0.35081(9) 0.44630(12) 0.0348(3) Uani d 1
H H9 0.6898(13) 0.3906(14) 0.4450(18) 0.045(5) Uiso d 1
C C10 0.62329(8) 0.29990(9) 0.34760(12) 0.0309(3) Uani d 1
C C11 0.61314(9) 0.32625(10) 0.22259(13) 0.0346(3) Uani d 1
C C12 0.61377(12) 0.41579(12) 0.19286(16) 0.0496(4) Uani d 1
H H12 0.6228 0.4586 0.2533 0.059 Uiso calc 1
C C13 0.60111(15) 0.44164(14) 0.07450(18) 0.0645(6) Uani d 1
H H13 0.601 0.5015 0.0551 0.077 Uiso calc 1
C C14 0.58865(16) 0.37784(16) -0.01468(18) 0.0660(6) Uani d 1
H H14 0.5801 0.395 -0.0944 0.079 Uiso calc 1
C C15 0.58871(13) 0.28936(13) 0.01287(15) 0.0524(4) Uani d 1
H H15 0.5804 0.2473 -0.0483 0.063 Uiso calc 1
C C16 0.60098(9) 0.26197(11) 0.13089(13) 0.0372(3) Uani d 1
N N17 0.59641(9) 0.17030(9) 0.15649(13) 0.0397(3) Uani d 1
H H17A 0.5924(14) 0.1410(14) 0.092(2) 0.053(6) Uiso d 1
H H17B 0.6415(14) 0.1544(11) 0.2191(19) 0.040(5) Uiso d 1
O O18 0.5 0.02352(11) 0.25 0.0668(7) Uani d 1
H H18 0.5330(14) -0.0001(16) 0.3054(19) 0.066(7) Uiso d 1
N N19 0.67858(9) -0.01854(9) 0.48037(12) 0.0434(3) Uani d 1
O O20 0.60669(8) -0.05918(8) 0.44950(11) 0.0528(3) Uani d 1
O O21 0.73467(10) -0.03031(13) 0.58020(13) 0.0808(5) Uani d 1
O O22 0.69082(10) 0.03590(10) 0.40974(15) 0.0712(4) Uani d 1

loop_
_atom_site_aniso_label
_atom_site_aniso_U_11
_atom_site_aniso_U_22
_atom_site_aniso_U_33
_atom_site_aniso_U_12
_atom_site_aniso_U_13
_atom_site_aniso_U_23
Zn1 0.03883(14) 0.02325(12) 0.03001(13) 0 0.00485(9) 0
N2 0.0331(5) 0.0301(6) 0.0296(5) -0.0014(4) 0.0078(4) -0.0025(4)
C3 0.0311(6) 0.0359(7) 0.0303(6) 0.0021(5) 0.0081(5) -0.0015(5)
C4 0.0476(9) 0.0412(8) 0.0396(8) -0.0031(6) 0.0120(7) 0.0035(6)
C5 0.0563(10) 0.0629(11) 0.0368(8) -0.0011(8) 0.0153(7) 0.0108(8)
C6 0.0474(9) 0.0708(12) 0.0292(7) -0.0006(8) 0.0102(6) -0.0037(7)
C7 0.0373(7) 0.0496(9) 0.0343(7) -0.0013(6) 0.0090(6) -0.0097(6)
C8 0.0288(6) 0.0392(7) 0.0320(7) 0.0017(5) 0.0087(5) -0.0040(5)
N9 0.0362(6) 0.0332(6) 0.0344(6) -0.0076(5) 0.0114(5) -0.0069(5)
C10 0.0281(6) 0.0316(7) 0.0326(6) 0.0000(5) 0.0102(5) -0.0045(5)
C11 0.0344(7) 0.0377(7) 0.0328(7) -0.0055(5) 0.0130(5) -0.0027(5)
C12 0.0633(11) 0.0425(9) 0.0426(8) -0.0154(8) 0.0177(8) -0.0028(7)
C13 0.0902(15) 0.0509(11) 0.0520(11) -0.0227(10) 0.0240(10) 0.0093(8)
C14 0.0855(15) 0.0755(14) 0.0402(9) -0.0255(12) 0.0256(9) 0.0052(9)
C15 0.0620(11) 0.0649(11) 0.0364(8) -0.0171(9) 0.0246(7) -0.0087(8)
C16 0.0336(7) 0.0448(8) 0.0364(7) -0.0050(6) 0.0162(6) -0.0060(6)
N17 0.0429(7) 0.0391(7) 0.0367(7) 0.0044(5) 0.0129(6) -0.0102(5)
O18 0.0787(14) 0.0254(8) 0.0592(12) 0 -0.0243(10) 0
N19 0.0440(7) 0.0394(7) 0.0416(7) -0.0037(5) 0.0079(5) -0.0051(5)
O20 0.0555(7) 0.0511(7) 0.0437(6) -0.0187(6) 0.0066(5) 0.0105(5)
O21 0.0619(9) 0.1084(14) 0.0499(8) 0.0073(8) -0.0093(7) -0.0063(8)
O22 0.0671(9) 0.0601(9) 0.0866(11) -0.0203(7) 0.0266(8) 0.0165(7)

loop_
_atom_type_symbol
_atom_type_description
_atom_type_scat_dispersion_real
_atom_type_scat_dispersion_imag
_atom_type_scat_source
C C 0.0033 0.0016 'International Tables Vol C Tables 4.2.6.8 and 6.1.1.4'
H H 0 0 'International Tables Vol C Tables 4.2.6.8 and 6.1.1.4'
N N 0.0061 0.0033 'International Tables Vol C Tables 4.2.6.8 and 6.1.1.4'
O O 0.0106 0.006 'International Tables Vol C Tables 4.2.6.8 and 6.1.1.4'
Zn Zn 0.2839 1.4301 'International Tables Vol C Tables 4.2.6.8 and 6.1.1.4'

loop_
_geom_angle_atom_site_label_1
_geom_angle_atom_site_label_2
_geom_angle_atom_site_label_3
_geom_angle_site_symmetry_1
_geom_angle_site_symmetry_3
_geom_angle
O18 Zn1 N2 . 2_655 122.42(3)
O18 Zn1 N2 . . 122.42(3)
N2 Zn1 N2 2_655 . 115.17(7)
O18 Zn1 N17 . 2_655 96.88(4)
N2 Zn1 N17 2_655 2_655 80.04(5)
N2 Zn1 N17 . 2_655 92.55(5)
O18 Zn1 N17 . . 96.88(4)
N2 Zn1 N17 2_655 . 92.55(5)
N2 Zn1 N17 . . 80.04(5)
N17 Zn1 N17 2_655 . 166.24(7)
C10 N2 C3 . . 106.20(11)
C10 N2 Zn1 . . 120.54(9)
C3 N2 Zn1 . . 130.45(10)
C4 C3 N2 . . 130.43(14)
C4 C3 C8 . . 120.91(13)
N2 C3 C8 . . 108.66(12)
C5 C4 C3 . . 117.13(16)
C5 C4 H4 . . 121.4
C3 C4 H4 . . 121.4
C4 C5 C6 . . 121.54(16)
C4 C5 H5 . . 119.2
C6 C5 H5 . . 119.2
C7 C6 C5 . . 121.85(15)
C7 C6 H6 . . 119.1
C5 C6 H6 . . 119.1
C6 C7 C8 . . 116.50(15)
C6 C7 H7 . . 121.7
C8 C7 H7 . . 121.7
N9 C8 C7 . . 132.26(14)
N9 C8 C3 . . 105.73(12)
C7 C8 C3 . . 122.00(14)
C10 N9 C8 . . 107.93(12)
C10 N9 H9 . . 123.6(15)
C8 N9 H9 . . 127.4(15)
N2 C10 N9 . . 111.48(12)
N2 C10 C11 . . 124.91(12)
N9 C10 C11 . . 123.58(13)
C12 C11 C16 . . 119.21(14)
C12 C11 C10 . . 120.13(14)
C16 C11 C10 . . 120.65(14)
C13 C12 C11 . . 120.70(17)
C13 C12 H12 . . 119.6
C11 C12 H12 . . 119.6
C14 C13 C12 . . 119.43(18)
C14 C13 H13 . . 120.3
C12 C13 H13 . . 120.3
C15 C14 C13 . . 120.80(17)
C15 C14 H14 . . 119.6
C13 C14 H14 . . 119.6
C14 C15 C16 . . 120.73(17)
C14 C15 H15 . . 119.6
C16 C15 H15 . . 119.6
C15 C16 C11 . . 119.12(15)
C15 C16 N17 . . 119.91(15)
C11 C16 N17 . . 120.88(14)
C16 N17 Zn1 . . 108.50(9)
C16 N17 H17A . . 107.9(14)
Zn1 N17 H17A . . 121.4(14)
C16 N17 H17B . . 110.7(11)
Zn1 N17 H17B . . 95.1(13)
H17A N17 H17B . . 112.7(18)
Zn1 O18 H18 . . 117.5(18)
O21 N19 O22 . . 119.85(16)
O21 N19 O20 . . 121.32(16)
O22 N19 O20 . . 118.78(14)

loop_
_geom_bond_atom_site_label_1
_geom_bond_atom_site_label_2
_geom_bond_site_symmetry_2
_geom_bond_distance
Zn1 O18 . 1.9479(17)
Zn1 N2 2_655 2.0421(11)
Zn1 N2 . 2.0421(11)
Zn1 N17 2_655 2.2147(14)
Zn1 N17 . 2.2147(14)
N2 C10 . 1.3285(18)
N2 C3 . 1.3908(17)
C3 C4 . 1.390(2)
C3 C8 . 1.396(2)
C4 C5 . 1.382(2)
C4 H4 . 0.93
C5 C6 . 1.401(3)
C5 H5 . 0.93
C6 C7 . 1.375(2)
C6 H6 . 0.93
C7 C8 . 1.395(2)
C7 H7 . 0.93
C8 N9 . 1.379(2)
N9 C10 . 1.3518(18)
N9 H9 . 0.74(2)
C10 C11 . 1.467(2)
C11 C12 . 1.395(2)
C11 C16 . 1.408(2)
C12 C13 . 1.383(3)
C12 H12 . 0.93
C13 C14 . 1.381(3)
C13 H13 . 0.93
C14 C15 . 1.372(3)
C14 H14 . 0.93
C15 C16 . 1.387(2)
C15 H15 . 0.93
C16 N17 . 1.422(2)
N17 H17A . 0.86(2)
N17 H17B . 0.87(2)
O18 H18 . 0.77(2)
N19 O21 . 1.2235(18)
N19 O22 . 1.228(2)
N19 O20 . 1.2601(17)

loop_
_geom_hbond_atom_site_label_D
_geom_hbond_atom_site_label_H
_geom_hbond_atom_site_label_A
_geom_hbond_site_symmetry_A
_geom_hbond_distance_DH
_geom_hbond_distance_HA
_geom_hbond_distance_DA
_geom_hbond_angle_DHA
N9 H9 O21 7_656 0.74(2) 2.51(2) 3.248(2) 173(2)
N9 H9 O22 7_656 0.74(2) 2.37(2) 2.944(2) 134.7(19)
N17 H17A O20 6 0.86(2) 2.14(2) 2.9937(17) 169(2)
O18 H18 O20 . 0.77(2) 1.92(2) 2.6897(14) 175(2)
O18 H18 O22 . 0.77(2) 2.50(2) 3.0345(16) 128(2)
